data_1101120
loop_
_publ_author_name
'Raj P. Sharma'
'Vijay Gupta'
'Kuldip K. Bhasin'
'Miguel Quir\'os'
'Juan M. Salas'

_publ_section_title
;
 Structural analogues of ferroverdin: Synthesis and X-ray structural
 study of tris(isonitrosomethylacetoacetato) cobalt(III)
;
_journal_name_full 'Acta Crystallographica, Section C'
_journal_page_first 1878
_journal_page_last 1880
_journal_paper_doi 10.1107/S0108270194003987
_journal_volume 50
_journal_year 1994
_chemical_formula_moiety 'C15 H18 Co N3 O12 '
_chemical_formula_sum 'C15 H18 Co N3 O12'
_chemical_formula_weight 491.25
_space_group_IT_number 14
_space_group_name_Hall '-P 2yn'
_space_group_name_H-M_alt 'P 1 21/n 1'
_symmetry_cell_setting monoclinic
_symmetry_space_group_name_H-M 'P 1 21/n 1'
_cell_angle_alpha 90.00000
_cell_angle_beta 99.55(1)
_cell_angle_gamma 90.00000
_cell_formula_units_Z 4
_cell_length_a 10.650(1)
_cell_length_b 13.895(1)
_cell_length_c 13.892(1)
_cell_measurement_temperature 293
_cell_volume 2027(1)
_diffrn_ambient_temperature 293
_exptl_crystal_density_diffrn 1.61
_exptl_crystal_density_meas 1.60
_refine_ls_R_factor_obs 0.056
_refine_ls_wR_factor_obs 0.084
_cod_duplicate_entry 2010323
_cod_depositor_comments
;
 Changing the _atom_site_occupancy data item value from '.' to '1'
 for all fully occupied atom sites.

 Antanas Vaitkus,
 2017-02-09

The following automatic conversions were performed:
'_symmetry_cell_setting' value 'Monoclinic' changed to 'monoclinic'
according to '/home/saulius/struct/CIF-dictionaries/cif_core.dic'
dictionary named 'cif_core.dic' version 2.4.1 from 2010-06-29.

Automatic conversion script
Id: cif_fix_enum 1527 2010-12-29 10:47:43Z saulius 
;
_cod_original_sg_symbol_H-M 'P 21/n'
_cod_original_formula_sum 'C15 H18 Co N3 O12 '
_cod_database_code 1101120

loop_
_space_group_symop_id
_space_group_symop_operation_xyz
1 x,y,z
2 -x+1/2,y+1/2,-z+1/2
3 -x,-y,-z
4 x+1/2,-y+1/2,z+1/2

loop_
_atom_site_aniso_label
_atom_site_aniso_U_11
_atom_site_aniso_U_22
_atom_site_aniso_U_33
_atom_site_aniso_U_12
_atom_site_aniso_U_13
_atom_site_aniso_U_23
Co 0.0301(3) 0.0363(3) 0.0334(3) -0.0005(2) 0.0025(2) -0.0003(2)
C2A 0.049(3) 0.049(3) 0.046(3) 0.009(2) 0.011(2) 0.004(2)
C3A 0.032(2) 0.043(2) 0.035(2) 0.001(2) 0.003(2) -0.002(2)
N3A 0.031(2) 0.036(2) 0.039(2) -0.000(1) 0.004(1) -0.002(2)
O3A 0.057(2) 0.039(2) 0.062(2) 0.009(2) 0.021(2) -0.003(2)
C4A 0.033(2) 0.036(2) 0.037(2) -0.004(2) -0.002(2) 0.000(2)
O4A 0.042(2) 0.037(2) 0.042(2) 0.002(1) 0.006(1) -0.001(1)
C5A 0.058(3) 0.035(2) 0.050(3) 0.001(2) 0.003(2) 0.004(2)
C2B 0.036(2) 0.042(2) 0.055(3) 0.013(2) 0.008(2) 0.001(2)
C3B 0.035(2) 0.037(2) 0.040(2) 0.005(2) 0.004(2) 0.003(2)
N3B 0.033(2) 0.034(2) 0.035(2) -0.003(1) 0.002(1) -0.001(1)
O3B 0.044(2) 0.073(2) 0.040(2) -0.007(2) 0.004(1) -0.017(2)
C4B 0.042(2) 0.037(2) 0.037(2) 0.005(2) 0.009(2) 0.006(2)
O4B 0.037(2) 0.048(2) 0.035(2) 0.000(1) 0.003(1) -0.003(1)
C5B 0.057(3) 0.057(3) 0.052(3) 0.014(3) 0.011(2) -0.011(2)
C1C 0.098(5) 0.053(3) 0.061(3) 0.001(3) 0.007(3) 0.017(3)
O1C 0.057(2) 0.052(2) 0.062(2) -0.001(2) 0.005(2) 0.020(2)
C2C 0.043(3) 0.042(2) 0.041(2) 0.002(2) 0.001(2) -0.002(2)
O2C 0.052(2) 0.068(2) 0.064(2) 0.017(2) 0.001(2) 0.007(2)
C3C 0.035(2) 0.042(2) 0.036(2) -0.000(2) 0.003(2) -0.001(2)
N3C 0.038(2) 0.034(2) 0.039(2) -0.005(2) 0.004(2) -0.002(2)
O3C 0.049(2) 0.046(2) 0.058(2) -0.012(2) -0.002(2) 0.009(2)
C4C 0.034(2) 0.049(2) 0.032(2) -0.001(2) 0.003(2) -0.001(2)
O4C 0.036(2) 0.043(2) 0.040(2) -0.006(1) 0.003(1) 0.000(1)
C5C 0.037(2) 0.079(4) 0.043(3) -0.009(3) -0.004(2) 0.012(2)

loop_
_atom_site_label
_atom_site_fract_x
_atom_site_fract_y
_atom_site_fract_z
_atom_site_U_iso_or_equiv
_atom_site_occupancy
_atom_site_thermal_displace_type
Co 0.05856(5) 0.16735(4) 0.06819(4) 0.0336(2) 1 Uani
C1A -0.209(1) 0.025(1) 0.4146(9) 0.066(3) 0.5 Uiso
H11A -0.252(1) -0.036(1) 0.4099(9) 0.098(6) 0.5 Uiso
H12A -0.148(1) 0.027(1) 0.4737(9) 0.098(6) 0.5 Uiso
H13A -0.270(1) 0.076(1) 0.4154(9) 0.098(6) 0.5 Uiso
C1A' -0.163(1) 0.040(1) 0.4482(9) 0.077(4) 0.5 Uiso
H14A -0.180(1) -0.025(1) 0.4673(9) 0.098(6) 0.5 Uiso
H15A -0.104(1) 0.070(1) 0.4994(9) 0.098(6) 0.5 Uiso
H16A -0.241(1) 0.076(1) 0.4364(9) 0.098(6) 0.5 Uiso
O1A -0.1444(7) 0.0393(4) 0.3325(5) 0.047(2) 0.5 Uiso
O1A' -0.1063(9) 0.0364(5) 0.3614(7) 0.062(2) 0.5 Uiso
C2A -0.0783(5) 0.1226(4) 0.3276(4) 0.048(2) 1 Uani
O2A -0.067(1) 0.1863(6) 0.3859(7) 0.064(3) 0.5 Uiso
O2A' -0.103(1) 0.1967(5) 0.3646(7) 0.060(3) 0.5 Uiso
C3A -0.0159(4) 0.1174(3) 0.2398(3) 0.037(1) 1 Uani
N3A -0.0096(3) 0.1953(3) 0.1827(3) 0.035(1) 1 Uani
O3A -0.0524(3) 0.2756(2) 0.1997(2) 0.051(1) 1 Uani
C4A 0.0419(4) 0.0341(3) 0.2047(3) 0.036(1) 1 Uani
O4A 0.0871(3) 0.0429(2) 0.1271(2) 0.041(1) 1 Uani
C5A 0.0585(5) -0.0609(3) 0.2547(4) 0.049(2) 1 Uani
H51A 0.0915(5) -0.0562(3) 0.3231(4) 0.098(6) 1 Uiso
H52A 0.1191(5) -0.0935(3) 0.2222(4) 0.098(6) 1 Uiso
H53A -0.0199(5) -0.0964(3) 0.2455(4) 0.098(6) 1 Uiso
C1B 0.6267(8) 0.2160(9) 0.2123(8) 0.058(3) 0.5 Uiso
H11B 0.6440(8) 0.2555(9) 0.2697(8) 0.098(6) 0.5 Uiso
H12B 0.6484(8) 0.1504(9) 0.2293(8) 0.098(6) 0.5 Uiso
H13B 0.6764(8) 0.2381(9) 0.1650(8) 0.098(6) 0.5 Uiso
C1B' 0.6364(9) 0.2453(9) 0.1706(9) 0.061(3) 0.5 Uiso
H14B 0.6646(9) 0.3052(9) 0.2013(9) 0.098(6) 0.5 Uiso
H15B 0.6526(9) 0.1941(9) 0.2174(9) 0.098(6) 0.5 Uiso
H16B 0.6816(9) 0.2332(9) 0.1175(9) 0.098(6) 0.5 Uiso
O1B 0.4915(6) 0.2210(5) 0.1709(5) 0.047(2) 0.5 Uiso
O1B' 0.4996(6) 0.2493(4) 0.1336(5) 0.047(2) 0.5 Uiso
C2B 0.4526(4) 0.1684(3) 0.0897(4) 0.044(1) 1 Uani
O2B 0.5209(7) 0.1210(5) 0.0462(6) 0.046(2) 0.5 Uiso
O2B' 0.5190(8) 0.1014(6) 0.0751(7) 0.064(3) 0.5 Uiso
C3B 0.3124(4) 0.1665(3) 0.0614(3) 0.038(1) 1 Uani
N3B 0.2296(3) 0.1983(2) 0.1184(2) 0.035(1) 1 Uani
O3B 0.2624(3) 0.2379(3) 0.1977(2) 0.053(1) 1 Uani
C4B 0.2486(4) 0.1260(3) -0.0285(3) 0.039(1) 1 Uani
O4B 0.1290(3) 0.1251(2) -0.0427(2) 0.041(1) 1 Uani
C5B 0.3165(5) 0.0856(4) -0.1053(4) 0.055(2) 1 Uani
H51B 0.3668(5) 0.1358(4) -0.1273(4) 0.098(6) 1 Uiso
H52B 0.2571(5) 0.0616(4) -0.1596(4) 0.098(6) 1 Uiso
H53B 0.3712(5) 0.0343(4) -0.0776(4) 0.098(6) 1 Uiso
C1C -0.0874(7) 0.4996(4) -0.2117(4) 0.071(2) 1 Uani
H11C -0.0049(7) 0.5195(4) -0.2231(4) 0.098(6) 1 Uiso
H12C -0.1202(7) 0.5462(4) -0.1712(4) 0.098(6) 1 Uiso
H13C -0.1441(7) 0.4944(4) -0.2729(4) 0.098(6) 1 Uiso
O1C -0.0497(3) 0.4156(3) -0.1514(3) 0.058(1) 1 Uani
C2C -0.1408(4) 0.3764(3) -0.1092(3) 0.043(1) 1 Uani
O2C -0.2485(4) 0.4048(3) -0.1185(3) 0.062(1) 1 Uani
C3C -0.0939(4) 0.2908(3) -0.0490(3) 0.038(1) 1 Uani
N3C 0.0218(3) 0.2874(2) 0.0078(3) 0.037(1) 1 Uani
O3C 0.0970(3) 0.3558(2) 0.0185(2) 0.052(1) 1 Uani
C4C -0.1654(4) 0.2045(4) -0.0430(3) 0.038(1) 1 Uani
O4C -0.1130(3) 0.1365(2) 0.0075(2) 0.040(1) 1 Uani
C5C -0.2981(5) 0.1901(5) -0.0950(4) 0.054(2) 1 Uani
H51C -0.3104(5) 0.1991(5) -0.1645(4) 0.098(6) 1 Uiso
H52C -0.3445(5) 0.2385(5) -0.0662(4) 0.098(6) 1 Uiso
H53C -0.3285(5) 0.1275(5) -0.0806(4) 0.098(6) 1 Uiso

loop_
_geom_bond_atom_site_label_1
_geom_bond_atom_site_label_2
_geom_bond_distance
_geom_bond_site_symmetry_2
_geom_bond_publ_flag
C1A H11A 0.96000 . no
C1A H12A 0.96000 . no
C1A H13A 0.96000 . no
C1A' H14A 0.96000 . no
C1A' H15A 0.96000 . no
C1A' H16A 0.96000 . no
C1A O1A 1.44(2) . no
C1A' O1A' 1.43(2) . no
O1A C2A 1.361(8) . no
O1A' C2A 1.337(9) . no
C2A O2A 1.19(1) . no
C2A O2A' 1.20(1) . no
C2A C3A 1.486(7) . no
Co N3A 1.895(4) . yes
C3A N3A 1.349(6) . no
N3A O3A 1.243(5) . no
C3A C4A 1.433(6) . no
Co O4A 1.916(3) . yes
C4A O4A 1.256(6) . no
C4A C5A 1.489(6) . no
C5A H51A 0.96000 . no
C5A H52A 0.96000 . no
C5A H53A 0.96000 . no
C1B H11B 0.96000 . no
C1B H12B 0.96000 . no
C1B H13B 0.96000 . no
C1B' H14B 0.96000 . no
C1B' H15B 0.96000 . no
C1B' H16B 0.96000 . no
C1B O1B 1.46(1) . no
C1B' O1B' 1.46(1) . no
O1B C2B 1.350(8) . no
O1B' C2B 1.335(8) . no
C2B O2B 1.214(9) . no
C2B O2B' 1.21(1) . no
C2B C3B 1.480(6) . no
Co N3B 1.889(3) . yes
C3B N3B 1.354(6) . no
N3B O3B 1.229(5) . no
C3B C4B 1.434(6) . no
Co O4B 1.914(3) . yes
C4B O4B 1.257(5) . no
C4B C5B 1.494(7) . no
C5B H51B 0.96000 . no
C5B H52B 0.96000 . no
C5B H53B 0.96000 . no
C1C H11C 0.96000 . no
C1C H12C 0.96000 . no
C1C H13C 0.96000 . no
C1C O1C 1.453(7) . no
O1C C2C 1.330(6) . no
C2C O2C 1.199(6) . no
C2C C3C 1.492(6) . no
Co N3C 1.879(3) . yes
C3C N3C 1.348(5) . no
N3C O3C 1.237(5) . no
C3C C4C 1.431(7) . no
Co O4C 1.929(3) . yes
C4C O4C 1.251(5) . no
C4C C5C 1.491(6) . no
C5C H51C 0.96000 . no
C5C H52C 0.96000 . no
C5C H53C 0.96000 . no
